data_1575668
loop_
_publ_author_name
'Heller, Jan'
'Buch, Christoph D.'
'Virovets, Alexander V.'
'Peresypkina, Eugenia'
'Lerner, Hans-Wolfram'
'Fantuzzi, Felipe'
'Wagner, Matthias'

_publ_section_title
;
 Synthesis of perhalogenated silylboranes (X = Cl, I) and their
 application in regiodivergent alkene silaboration.
;
_journal_issue 43
_journal_name_full 'Chemical science'
_journal_page_first 20329
_journal_page_last 20343
_journal_paper_doi 10.1039/d5sc06234a
_journal_volume 16
_journal_year 2025
_chemical_formula_moiety 'B2 I12 Si3'
_chemical_formula_sum 'B2 I12 Si3'
_chemical_formula_weight 1628.69
_chemical_properties_physical Air-sensitive,Moisture-sensitive
_space_group_crystal_system monoclinic
_space_group_IT_number 4
_space_group_name_Hall 'P 2yb'
_space_group_name_H-M_alt 'P 1 21 1'
_atom_sites_solution_primary dual
_atom_sites_solution_secondary difmap
_audit_creation_method SHELXL-2019/3
_audit_update_record
;
2025-07-08 deposited with the CCDC.	2025-09-10 downloaded from the CCDC.
;
_cell_angle_alpha 90
_cell_angle_beta 107.507(6)
_cell_angle_gamma 90
_cell_formula_units_Z 2
_cell_length_a 7.6585(4)
_cell_length_b 14.3673(6)
_cell_length_c 12.0598(7)
_cell_measurement_reflns_used 3811
_cell_measurement_temperature 173(2)
_cell_measurement_theta_max 27.7660
_cell_measurement_theta_min 2.8230
_cell_volume 1265.50(12)
_computing_cell_refinement 'CrysAlisPro 1.171.42.43a (Rigaku OD, 2022)'
_computing_data_collection 'X-Area (Stoe & Cie, 2001)'
_computing_data_reduction 'CrysAlisPro 1.171.42.43a (Rigaku OD, 2022)'
_computing_publication_material 'IUCr PublCIF online service'
_computing_structure_refinement 'SHELXL-2019/2 (Sheldrick, 2019)'
_computing_structure_solution 'SHELXT (G. M. Sheldrick, 2015)'
_diffrn_ambient_temperature 173(2)
_diffrn_detector 'image plate'
_diffrn_detector_area_resol_mean 6.67
_diffrn_detector_type 'STOE image plate (34 cm diameter)'
_diffrn_measured_fraction_theta_full 0.999
_diffrn_measured_fraction_theta_max 0.999
_diffrn_measurement_device '2-circle goniometer'
_diffrn_measurement_device_type 'STOE IPDS II two-circle-diffractometer'
_diffrn_measurement_method \w
_diffrn_radiation_monochromator mirror
_diffrn_radiation_type MoK\a
_diffrn_radiation_wavelength 0.71073
_diffrn_reflns_av_R_equivalents 0.0499
_diffrn_reflns_av_unetI/netI 0.0528
_diffrn_reflns_Laue_measured_fraction_full 0.999
_diffrn_reflns_Laue_measured_fraction_max 0.999
_diffrn_reflns_limit_h_max 9
_diffrn_reflns_limit_h_min -9
_diffrn_reflns_limit_k_max 18
_diffrn_reflns_limit_k_min -18
_diffrn_reflns_limit_l_max 15
_diffrn_reflns_limit_l_min -15
_diffrn_reflns_number 17036
_diffrn_reflns_point_group_measured_fraction_full 0.999
_diffrn_reflns_point_group_measured_fraction_max 0.999
_diffrn_reflns_theta_full 25.242
_diffrn_reflns_theta_max 27.103
_diffrn_reflns_theta_min 2.789
_diffrn_source 'Genix 3D I\mS microfocus X-ray source'
_exptl_absorpt_coefficient_mu 14.809
_exptl_absorpt_correction_T_max 1.00000
_exptl_absorpt_correction_T_min 0.41628
_exptl_absorpt_correction_type multi-scan
_exptl_absorpt_process_details
;
CrysAlisPro 1.171.42.43a (Rigaku Oxford Diffraction, 2022)
Empirical absorption correction using spherical harmonics,
implemented in SCALE3 ABSPACK scaling algorithm.
;
_exptl_crystal_colour colourless
_exptl_crystal_density_diffrn 4.274
_exptl_crystal_description plate
_exptl_crystal_F_000 1376
_exptl_crystal_size_max 0.075
_exptl_crystal_size_mid 0.075
_exptl_crystal_size_min 0.040
_refine_diff_density_max 1.242
_refine_diff_density_min -1.550
_refine_diff_density_rms 0.207
_refine_ls_abs_structure_details
;
 Flack x determined using 1902 quotients [(I+)-(I-)]/[(I+)+(I-)]
 (Parsons, Flack and Wagner, Acta Cryst. B69 (2013) 249-259).
;
_refine_ls_abs_structure_Flack 0.04(5)
_refine_ls_extinction_method none
_refine_ls_goodness_of_fit_ref 1.020
_refine_ls_hydrogen_treatment undef
_refine_ls_matrix_type full
_refine_ls_number_parameters 166
_refine_ls_number_reflns 5575
_refine_ls_number_restraints 7
_refine_ls_restrained_S_all 1.019
_refine_ls_R_factor_all 0.0501
_refine_ls_R_factor_gt 0.0378
_refine_ls_shift/su_max 0.000
_refine_ls_shift/su_mean 0.000
_refine_ls_structure_factor_coef Fsqd
_refine_ls_weighting_details 'w=1/[\s^2^(Fo^2^)+(0.0241P)^2^] where P=(Fo^2^+2Fc^2^)/3'
_refine_ls_weighting_scheme calc
_refine_ls_wR_factor_gt 0.0746
_refine_ls_wR_factor_ref 0.0796
_reflns_Friedel_coverage 0.922
_reflns_Friedel_fraction_full 0.999
_reflns_Friedel_fraction_max 0.999
_reflns_number_gt 4768
_reflns_number_total 5575
_reflns_threshold_expression 'I > 2\s(I)'
_cod_data_source_file d5sc06234a3.cif
_cod_data_source_block 4_wa3705_JH408
_cod_depositor_comments 'Adding full bibliography for 1575660--1575680.cif.'
_cod_original_sg_symbol_H-M 'P 21'
_cod_database_code 1575668
_shelx_shelxl_version_number 2019/3
_shelx_space_group_comment
;
The symmetry employed for this shelxl refinement is uniquely defined
by the following loop, which should always be used as a source of
symmetry information in preference to the above space-group names.
They are only intended as comments.
;
_shelx_estimated_absorpt_t_min 0.403
_shelx_estimated_absorpt_t_max 0.589

loop_
_space_group_symop_operation_xyz
'x, y, z'
'-x, y+1/2, -z'

loop_
_atom_site_label
_atom_site_type_symbol
_atom_site_fract_x
_atom_site_fract_y
_atom_site_fract_z
_atom_site_U_iso_or_equiv
_atom_site_adp_type
_atom_site_occupancy
_atom_site_site_symmetry_order
_atom_site_calc_flag
_atom_site_refinement_flags_posn
_atom_site_refinement_flags_adp
_atom_site_refinement_flags_occupancy
_atom_site_disorder_assembly
_atom_site_disorder_group
Si1 Si 0.5312(6) 0.5831(3) 0.8796(4) 0.0263(9) Uani 1 1 d . . . . .
I1 I 0.36611(16) 0.50513(9) 0.99770(10) 0.0387(3) Uani 1 1 d . . . . .
I2 I 0.84745(14) 0.60533(8) 1.00207(10) 0.0335(3) Uani 1 1 d . . . . .
I3 I 0.39107(18) 0.73559(9) 0.82517(12) 0.0456(4) Uani 1 1 d . . . . .
B1 B 0.525(2) 0.5141(12) 0.7344(15) 0.026(4) Uani 1 1 d . . . . .
I4 I 0.69098(15) 0.59352(7) 0.64338(10) 0.0306(3) Uani 1 1 d . . . . .
Si2 Si 0.5988(5) 0.3813(3) 0.7382(4) 0.0234(9) Uani 1 1 d . . . . .
I5 I 0.43325(16) 0.26635(7) 0.81487(12) 0.0335(3) Uani 1 1 d . . . . .
I6 I 0.92135(14) 0.34935(7) 0.80972(11) 0.0327(3) Uani 1 1 d . . . . .
I7 I 0.50374(14) 0.34615(8) 0.51561(10) 0.0288(2) Uani 1 1 d . . . . .
I8 I 0.21823(14) 0.50733(7) 0.62784(9) 0.0301(3) Uani 1 1 d . . . . .
Si3A Si 0.1036(8) 0.4512(4) 0.3379(5) 0.0238(12) Uani 0.73 1 d . . P A 1
B2A B 0.203(3) 0.3889(14) 0.492(2) 0.018(4) Uani 0.73 1 d . U P A 1
Si3B Si 0.0502(19) 0.3937(9) 0.3673(12) 0.017(3) Uani 0.27 1 d . . P A 2
B2B B 0.271(7) 0.464(4) 0.458(5) 0.018(4) Uani 0.27 1 d . . P A 2
I9 I 0.02295(17) 0.26808(8) 0.50162(13) 0.0373(3) Uani 1 1 d . . . . .
I10 I 0.29105(17) 0.58629(8) 0.32410(12) 0.0430(3) Uani 1 1 d . . . . .
I11 I -0.20913(15) 0.50069(8) 0.32462(10) 0.0330(3) Uani 1 1 d . . . . .
I12 I 0.10057(16) 0.34400(7) 0.18198(11) 0.0362(3) Uani 1 1 d . . . . .

loop_
_atom_site_aniso_label
_atom_site_aniso_U_11
_atom_site_aniso_U_22
_atom_site_aniso_U_33
_atom_site_aniso_U_23
_atom_site_aniso_U_13
_atom_site_aniso_U_12
Si1 0.026(2) 0.027(2) 0.024(2) -0.0047(17) 0.0034(18) 0.0000(17)
I1 0.0388(6) 0.0472(7) 0.0333(6) -0.0079(6) 0.0154(5) -0.0135(6)
I2 0.0267(5) 0.0363(6) 0.0320(6) -0.0014(5) 0.0004(5) -0.0039(5)
I3 0.0559(8) 0.0336(6) 0.0421(8) -0.0032(6) 0.0069(6) 0.0189(6)
B1 0.017(8) 0.027(9) 0.025(9) -0.008(7) -0.009(7) 0.004(7)
I4 0.0408(6) 0.0222(5) 0.0319(6) 0.0042(5) 0.0155(5) 0.0007(5)
Si2 0.023(2) 0.020(2) 0.026(2) -0.0002(17) 0.0043(18) -0.0005(16)
I5 0.0375(6) 0.0244(5) 0.0421(7) 0.0030(5) 0.0172(6) -0.0011(5)
I6 0.0226(5) 0.0327(6) 0.0374(6) 0.0003(5) 0.0009(4) 0.0038(5)
I7 0.0269(5) 0.0318(6) 0.0254(6) -0.0063(5) 0.0045(4) 0.0070(5)
I8 0.0249(5) 0.0348(6) 0.0255(6) -0.0098(5) -0.0001(5) 0.0090(5)
Si3A 0.027(3) 0.019(3) 0.024(3) 0.002(2) 0.004(3) 0.001(2)
B2A 0.014(8) 0.015(8) 0.025(9) -0.005(7) 0.002(7) -0.008(6)
Si3B 0.025(8) 0.012(7) 0.017(7) 0.004(5) 0.012(6) 0.002(6)
B2B 0.014(8) 0.015(8) 0.025(9) -0.005(7) 0.002(7) -0.008(6)
I9 0.0465(7) 0.0228(6) 0.0478(7) 0.0069(6) 0.0220(6) 0.0002(5)
I10 0.0561(8) 0.0273(7) 0.0523(8) -0.0055(6) 0.0265(7) -0.0167(5)
I11 0.0284(5) 0.0338(6) 0.0346(7) 0.0043(5) 0.0064(5) 0.0088(5)
I12 0.0512(7) 0.0284(6) 0.0290(6) -0.0063(5) 0.0119(5) 0.0010(5)

loop_
_atom_type_symbol
_atom_type_description
_atom_type_scat_dispersion_real
_atom_type_scat_dispersion_imag
_atom_type_scat_source
B B 0.0013 0.0007 'International Tables Vol C Tables 4.2.6.8 and 6.1.1.4'
Si Si 0.0817 0.0704 'International Tables Vol C Tables 4.2.6.8 and 6.1.1.4'
I I -0.4742 1.8119 'International Tables Vol C Tables 4.2.6.8 and 6.1.1.4'

loop_
_geom_angle_atom_site_label_1
_geom_angle_atom_site_label_2
_geom_angle_atom_site_label_3
_geom_angle
_geom_angle_site_symmetry_1
_geom_angle_site_symmetry_3
_geom_angle_publ_flag
B1 Si1 I3 108.4(5) . . ?
B1 Si1 I1 113.7(6) . . ?
I3 Si1 I1 107.79(16) . . ?
B1 Si1 I2 110.7(5) . . ?
I3 Si1 I2 108.67(16) . . ?
I1 Si1 I2 107.44(17) . . ?
Si2 B1 Si1 121.6(9) . . ?
Si2 B1 I4 107.5(8) . . ?
Si1 B1 I4 108.0(7) . . ?
Si2 B1 I8 102.0(7) . . ?
Si1 B1 I8 105.2(7) . . ?
I4 B1 I8 112.5(7) . . ?
B1 Si2 I6 116.6(5) . . ?
B1 Si2 I5 118.9(6) . . ?
I6 Si2 I5 109.37(16) . . ?
B1 Si2 I7 99.9(5) . . ?
I6 Si2 I7 105.71(16) . . ?
I5 Si2 I7 104.13(15) . . ?
B2A I7 Si2 92.1(6) . . ?
B2B I7 Si2 96.7(14) . . ?
B2B I8 B1 94.9(15) . . ?
B1 I8 B2A 104.3(6) . . ?
B2A Si3A I12 110.4(6) . . ?
B2A Si3A I10 110.5(6) . . ?
I12 Si3A I10 108.7(2) . . ?
B2A Si3A I11 106.5(6) . . ?
I12 Si3A I11 110.6(2) . . ?
I10 Si3A I11 110.2(2) . . ?
Si3A B2A I9 109.1(9) . . ?
Si3A B2A I7 108.9(10) . . ?
I9 B2A I7 113.2(9) . . ?
Si3A B2A I8 104.5(9) . . ?
I9 B2A I8 115.2(9) . . ?
I7 B2A I8 105.6(8) . . ?
B2B Si3B I11 107.6(17) . . ?
B2B Si3B I9 103.6(18) . . ?
I11 Si3B I9 111.9(5) . . ?
B2B Si3B I12 107.5(18) . . ?
I11 Si3B I12 109.2(5) . . ?
I9 Si3B I12 116.5(5) . . ?
Si3B B2B I8 106(2) . . ?
Si3B B2B I7 104(2) . . ?
I8 B2B I7 104(2) . . ?
Si3B B2B I10 102(3) . . ?
I8 B2B I10 117(2) . . ?
I7 B2B I10 121(2) . . ?

loop_
_geom_bond_atom_site_label_1
_geom_bond_atom_site_label_2
_geom_bond_distance
_geom_bond_site_symmetry_2
_geom_bond_publ_flag
Si1 B1 2.000(17) . ?
Si1 I3 2.441(4) . ?
Si1 I1 2.442(5) . ?
Si1 I2 2.449(4) . ?
B1 Si2 1.988(17) . ?
B1 I4 2.229(19) . ?
B1 I8 2.313(15) . ?
Si2 I6 2.403(4) . ?
Si2 I5 2.428(4) . ?
Si2 I7 2.611(4) . ?
I7 B2A 2.31(2) . ?
I7 B2B 2.40(6) . ?
I8 B2B 2.30(6) . ?
I8 B2A 2.34(2) . ?
Si3A B2A 1.99(2) . ?
Si3A I12 2.425(6) . ?
Si3A I10 2.450(6) . ?
Si3A I11 2.457(6) . ?
B2A I9 2.24(2) . ?
Si3B B2B 1.99(5) . ?
Si3B I11 2.441(13) . ?
Si3B I9 2.476(14) . ?
Si3B I12 2.484(14) . ?
B2B I10 2.42(6) . ?
